data_2207563
loop_
_publ_author_name
'Mehmet Akkurt'
'Sema \"Ozt\"urk Y\?ild\?ir\?im'
'Orhan B\"uy\"ukg\"ung\"or'
'Edmont Stoyanov'
'Dieter Heber'

_publ_section_title
;
 Methyl
 [6-amino-5-cyano-4-(4-methoxyphenyl)pyrano[2,3-<i>c</i>]pyrazol-3-yl]acetate
;
_journal_coeditor_code HK6057
_journal_issue 12
_journal_name_full 'Acta Crystallographica Section E'
_journal_page_first o4206
_journal_page_last o4208
_journal_paper_doi 10.1107/S1600536805037621
_journal_volume 61
_journal_year 2005
_chemical_formula_iupac 'C17 H16 N4 O4'
_chemical_formula_moiety 'C17 H16 N4 O4'
_chemical_formula_sum 'C17 H16 N4 O4'
_chemical_formula_weight 340.34
_chemical_name_systematic
;
Methyl [6-amino-5-cyano-4-(4-methoxyphenyl)pyrano[2,3-c]pyrazol-3-yl]acetate
;
_space_group_IT_number 2
_symmetry_cell_setting triclinic
_symmetry_space_group_name_Hall '-P 1'
_symmetry_space_group_name_H-M 'P -1'
_atom_sites_solution_hydrogens geom
_atom_sites_solution_primary direct
_atom_sites_solution_secondary difmap
_cell_angle_alpha 90.813(10)
_cell_angle_beta 97.042(10)
_cell_angle_gamma 108.051(9)
_cell_formula_units_Z 2
_cell_length_a 6.2806(8)
_cell_length_b 9.9148(12)
_cell_length_c 13.6958(16)
_cell_measurement_reflns_used 2553
_cell_measurement_temperature 296
_cell_measurement_theta_max 27.95
_cell_measurement_theta_min 2.16
_cell_volume 803.53(18)
_computing_cell_refinement X-AREA
_computing_data_collection 'X-AREA (Stoe & Cie, 2002)'
_computing_data_reduction 'X-RED32 (Stoe & Cie, 2002)'
_computing_molecular_graphics 'ORTEP-3 for Windows (Farrugia, 1997)'
_computing_publication_material 'WinGX (Farrugia, 1999)'
_computing_structure_refinement 'SHELXL97 (Sheldrick, 1997)'
_computing_structure_solution 'SHELXS97 (Sheldrick, 1997)'
_diffrn_ambient_temperature 296
_diffrn_detector_area_resol_mean 6.67
_diffrn_measured_fraction_theta_full 0.999
_diffrn_measured_fraction_theta_max 0.999
_diffrn_measurement_device '2-circle goniometer'
_diffrn_measurement_device_type 'Stoe IPDS-II'
_diffrn_measurement_method \w
_diffrn_radiation_monochromator 'plane graphite'
_diffrn_radiation_type 'Mo K\a'
_diffrn_radiation_wavelength 0.71073
_diffrn_reflns_av_R_equivalents 0.1419
_diffrn_reflns_av_sigmaI/netI 0.1469
_diffrn_reflns_limit_h_max 7
_diffrn_reflns_limit_h_min -7
_diffrn_reflns_limit_k_max 12
_diffrn_reflns_limit_k_min -12
_diffrn_reflns_limit_l_max 16
_diffrn_reflns_limit_l_min -16
_diffrn_reflns_number 13193
_diffrn_reflns_reduction_process ' ?'
_diffrn_reflns_theta_full 26.00
_diffrn_reflns_theta_max 26.00
_diffrn_reflns_theta_min 2.16
_diffrn_standards_number 0
_exptl_absorpt_coefficient_mu 0.103
_exptl_absorpt_correction_T_max 0.994
_exptl_absorpt_correction_T_min 0.922
_exptl_absorpt_correction_type integration
_exptl_absorpt_process_details '(X-RED32; Stoe & Cie, 2002)'
_exptl_crystal_colour colourless
_exptl_crystal_density_diffrn 1.407
_exptl_crystal_density_method 'not measured'
_exptl_crystal_description rod
_exptl_crystal_F_000 356
_exptl_crystal_size_max 0.800
_exptl_crystal_size_mid 0.453
_exptl_crystal_size_min 0.060
_refine_diff_density_max 0.300
_refine_diff_density_min -0.237
_refine_ls_extinction_method none
_refine_ls_goodness_of_fit_ref 1.026
_refine_ls_hydrogen_treatment mixed
_refine_ls_matrix_type full
_refine_ls_number_parameters 240
_refine_ls_number_reflns 3149
_refine_ls_number_restraints 0
_refine_ls_restrained_S_all 1.026
_refine_ls_R_factor_all 0.0876
_refine_ls_R_factor_gt 0.0553
_refine_ls_shift/su_max 0.000
_refine_ls_shift/su_mean 0.000
_refine_ls_structure_factor_coef Fsqd
_refine_ls_weighting_details 'calc w = 1/[\s^2^(Fo^2^)+(0.0699P)^2^+0.1859P] where P = (Fo^2^+2Fc^2^)/3'
_refine_ls_weighting_scheme calc
_refine_ls_wR_factor_gt 0.1311
_refine_ls_wR_factor_ref 0.1440
_reflns_number_gt 2297
_reflns_number_total 3149
_reflns_threshold_expression I>2\s(I)
_cod_data_source_file hk6057.cif
_cod_data_source_block I
_cod_database_code 2207563

loop_
_symmetry_equiv_pos_site_id
_symmetry_equiv_pos_as_xyz
1 x,y,z
2 -x,-y,-z

loop_
_atom_site_aniso_label
_atom_site_aniso_U_11
_atom_site_aniso_U_22
_atom_site_aniso_U_33
_atom_site_aniso_U_12
_atom_site_aniso_U_13
_atom_site_aniso_U_23
O1 0.0379(8) 0.0237(8) 0.0497(10) 0.0104(6) 0.0173(7) 0.0036(6)
O2 0.0825(14) 0.0318(10) 0.1019(18) 0.0179(10) 0.0514(13) 0.0094(10)
O3 0.0737(12) 0.0378(10) 0.0587(13) 0.0047(9) 0.0332(10) 0.0067(8)
O4 0.0729(13) 0.132(2) 0.0337(11) 0.0518(14) 0.0046(10) -0.0078(12)
N1 0.0390(10) 0.0227(9) 0.0392(11) 0.0099(8) 0.0122(8) 0.0042(7)
N2 0.0372(9) 0.0268(9) 0.0409(11) 0.0121(8) 0.0117(8) 0.0023(8)
N3 0.0495(12) 0.0249(11) 0.0577(14) 0.0061(9) 0.0255(11) 0.0004(9)
N4 0.0740(15) 0.0322(12) 0.0780(18) 0.0266(11) 0.0221(13) 0.0099(11)
C1 0.0347(10) 0.0273(11) 0.0306(11) 0.0108(9) 0.0055(9) 0.0010(8)
C2 0.0327(10) 0.0253(10) 0.0305(11) 0.0099(8) 0.0045(8) 0.0019(8)
C3 0.0331(10) 0.0263(11) 0.0335(12) 0.0129(8) 0.0081(9) 0.0026(8)
C4 0.0405(11) 0.0226(10) 0.0344(12) 0.0127(9) 0.0074(9) 0.0042(8)
C5 0.0396(11) 0.0244(10) 0.0327(12) 0.0103(9) 0.0072(9) 0.0010(8)
C6 0.0330(10) 0.0239(10) 0.0326(12) 0.0105(8) 0.0072(9) 0.0015(8)
C7 0.0461(12) 0.0301(12) 0.0431(14) 0.0157(10) 0.0162(10) 0.0062(9)
C8 0.0407(12) 0.0318(12) 0.0448(14) 0.0125(10) 0.0135(10) 0.0050(10)
C9 0.0395(11) 0.0289(12) 0.0483(15) 0.0049(10) 0.0117(10) -0.0009(10)
C10 0.125(3) 0.0469(18) 0.079(2) 0.0083(19) 0.051(2) 0.0258(17)
C11 0.0374(11) 0.0253(10) 0.0334(12) 0.0099(9) 0.0083(9) 0.0042(8)
C12 0.0684(18) 0.104(3) 0.0350(15) 0.0608(19) 0.0023(13) -0.0025(14)
C13 0.075(2) 0.138(3) 0.0422(17) 0.074(2) 0.0083(15) -0.0064(18)
C14 0.0560(15) 0.0693(19) 0.0307(14) 0.0241(14) 0.0063(11) -0.0017(12)
C15 0.0416(12) 0.0562(16) 0.0366(14) 0.0163(11) 0.0007(10) 0.0045(11)
C16 0.0377(11) 0.0471(14) 0.0419(14) 0.0199(11) 0.0085(10) 0.0038(10)
C17 0.125(3) 0.286(8) 0.036(2) 0.131(5) 0.009(2) -0.020(3)

loop_
_atom_site_label
_atom_site_fract_x
_atom_site_fract_y
_atom_site_fract_z
_atom_site_U_iso_or_equiv
_atom_site_thermal_displace_type
_atom_site_calc_flag
_atom_site_refinement_flags
_atom_site_occupancy
_atom_site_type_symbol
O1 0.1230(2) 0.42683(15) 0.93760(12) 0.0359(5) Uani . . 1.000 O
O2 0.7757(4) 0.9557(2) 0.78964(18) 0.0686(8) Uani . . 1.000 O
O3 0.9691(3) 0.88300(19) 0.68592(15) 0.0575(7) Uani . . 1.000 O
O4 0.5226(4) 0.2797(3) 0.43249(14) 0.0754(9) Uani . . 1.000 O
N1 0.4633(3) 0.7447(2) 0.87454(14) 0.0330(6) Uani . . 1.000 N
N2 0.2795(3) 0.66796(19) 0.91585(14) 0.0339(6) Uani . . 1.000 N
N3 -0.0219(4) 0.1965(2) 0.95871(17) 0.0437(7) Uani . . 1.000 N
N4 0.3564(4) 0.0221(2) 0.8839(2) 0.0580(9) Uani . . 1.000 N
C1 0.5793(3) 0.6642(2) 0.84069(16) 0.0305(6) Uani . . 1.000 C
C2 0.4668(3) 0.5254(2) 0.86065(16) 0.0293(6) Uani . . 1.000 C
C3 0.5077(3) 0.3866(2) 0.84052(16) 0.0298(6) Uani . . 1.000 C
C4 0.3204(4) 0.2730(2) 0.88276(16) 0.0316(6) Uani . . 1.000 C
C5 0.1470(4) 0.2953(2) 0.92380(16) 0.0320(6) Uani . . 1.000 C
C6 0.2881(3) 0.5372(2) 0.90557(16) 0.0292(6) Uani . . 1.000 C
C7 0.3371(4) 0.1331(2) 0.88372(18) 0.0380(7) Uani . . 1.000 C
C8 0.7844(4) 0.7162(2) 0.78970(18) 0.0381(7) Uani . . 1.000 C
C9 0.8377(4) 0.8644(2) 0.75619(19) 0.0398(7) Uani . . 1.000 C
C10 1.0367(7) 1.0239(3) 0.6486(3) 0.0845(13) Uani . . 1.000 C
C11 0.5133(3) 0.3561(2) 0.73150(16) 0.0317(6) Uani . . 1.000 C
C12 0.6810(5) 0.3103(4) 0.7018(2) 0.0618(13) Uani . . 1.000 C
C13 0.6907(6) 0.2843(4) 0.6024(2) 0.0758(13) Uani . . 1.000 C
C14 0.5291(5) 0.3025(3) 0.53229(19) 0.0510(9) Uani . . 1.000 C
C15 0.3591(4) 0.3473(3) 0.56057(19) 0.0450(8) Uani . . 1.000 C
C16 0.3530(4) 0.3747(3) 0.65909(18) 0.0404(8) Uani . . 1.000 C
C17 0.7041(8) 0.2448(8) 0.3998(3) 0.134(3) Uani . . 1.000 C
H1 0.493(5) 0.837(4) 0.872(2) 0.062(9) Uiso . . 1.000 H
H3 0.65340 0.38980 0.87720 0.0360 Uiso calc R 1.000 H
H3A -0.129(4) 0.225(3) 0.986(2) 0.044(7) Uiso . . 1.000 H
H3B -0.061(5) 0.114(4) 0.938(2) 0.061(9) Uiso . . 1.000 H
H8A 0.76590 0.65250 0.73270 0.0460 Uiso calc R 1.000 H
H8B 0.91360 0.71000 0.83400 0.0460 Uiso calc R 1.000 H
H10A 0.92000 1.03250 0.59920 0.1260 Uiso calc R 1.000 H
H10B 1.17410 1.03900 0.62020 0.1260 Uiso calc R 1.000 H
H10C 1.06090 1.09360 0.70160 0.1260 Uiso calc R 1.000 H
H12 0.79070 0.29620 0.74900 0.0740 Uiso calc R 1.000 H
H13 0.80740 0.25470 0.58390 0.0910 Uiso calc R 1.000 H
H15 0.24770 0.35920 0.51330 0.0540 Uiso calc R 1.000 H
H16 0.23800 0.40660 0.67720 0.0490 Uiso calc R 1.000 H
H17A 0.84330 0.31740 0.42350 0.2010 Uiso calc R 1.000 H
H17B 0.68440 0.23780 0.32910 0.2010 Uiso calc R 1.000 H
H17C 0.70830 0.15540 0.42460 0.2010 Uiso calc R 1.000 H

loop_
_atom_type_symbol
_atom_type_description
_atom_type_scat_dispersion_real
_atom_type_scat_dispersion_imag
_atom_type_scat_source
O O 0.0106 0.0060 'International Tables Vol C Tables 4.2.6.8 and 6.1.1.4'
N N 0.0061 0.0033 'International Tables Vol C Tables 4.2.6.8 and 6.1.1.4'
H H 0.0000 0.0000 'International Tables Vol C Tables 4.2.6.8 and 6.1.1.4'
C C 0.0033 0.0016 'International Tables Vol C Tables 4.2.6.8 and 6.1.1.4'

loop_
_exptl_crystal_face_index_h
_exptl_crystal_face_index_k
_exptl_crystal_face_index_l
_exptl_crystal_face_perp_dist
8 17 0 0.0379
0 -1 0 0.0498
2 -1 23 0.3725
2 14 -21 0.5712
15 -29 -1 0.0813
-11 28 15 0.1057
-3 25 -1 0.0354
-17 -15 12 0.0508

loop_
_geom_angle_atom_site_label_1
_geom_angle_atom_site_label_2
_geom_angle_atom_site_label_3
_geom_angle
_geom_angle_publ_flag
C5 O1 C6 114.89(16) yes
C9 O3 C10 116.0(2) yes
C14 O4 C17 117.7(3) yes
N2 N1 C1 113.22(18) yes
N1 N2 C6 102.14(18) yes
C1 N1 H1 128(2) no
N2 N1 H1 119(2) no
C5 N3 H3A 118.7(18) no
H3A N3 H3B 116(3) no
C5 N3 H3B 121(2) no
N1 C1 C8 126.03(18) yes
N1 C1 C2 106.23(18) yes
C2 C1 C8 127.72(18) no
C3 C2 C6 123.75(17) no
C1 C2 C3 132.64(19) no
C1 C2 C6 103.60(17) no
C4 C3 C11 112.67(16) no
C2 C3 C4 105.73(17) no
C2 C3 C11 112.92(17) no
C3 C4 C7 116.8(2) no
C3 C4 C5 125.95(18) no
C5 C4 C7 117.2(2) no
O1 C5 N3 109.6(2) yes
O1 C5 C4 123.69(19) yes
N3 C5 C4 126.7(2) yes
O1 C6 C2 125.89(17) yes
N2 C6 C2 114.80(18) yes
O1 C6 N2 119.30(18) yes
N4 C7 C4 178.1(3) yes
C1 C8 C9 116.3(2) no
O2 C9 O3 124.1(2) yes
O3 C9 C8 110.8(2) yes
O2 C9 C8 125.1(2) yes
C3 C11 C16 121.88(19) no
C12 C11 C16 117.4(2) no
C3 C11 C12 120.7(2) no
C11 C12 C13 121.4(3) no
C12 C13 C14 120.0(3) no
O4 C14 C13 124.7(3) yes
C13 C14 C15 119.4(3) no
O4 C14 C15 115.9(3) yes
C14 C15 C16 120.1(2) no
C11 C16 C15 121.7(2) no
C2 C3 H3 108.00 no
C4 C3 H3 108.00 no
C11 C3 H3 108.00 no
C1 C8 H8A 108.00 no
C1 C8 H8B 108.00 no
C9 C8 H8A 108.00 no
C9 C8 H8B 108.00 no
H8A C8 H8B 107.00 no
O3 C10 H10A 109.00 no
O3 C10 H10B 109.00 no
O3 C10 H10C 110.00 no
H10A C10 H10B 109.00 no
H10A C10 H10C 109.00 no
H10B C10 H10C 109.00 no
C11 C12 H12 119.00 no
C13 C12 H12 119.00 no
C12 C13 H13 120.00 no
C14 C13 H13 120.00 no
C14 C15 H15 120.00 no
C16 C15 H15 120.00 no
C11 C16 H16 119.00 no
C15 C16 H16 119.00 no
O4 C17 H17A 109.00 no
O4 C17 H17B 109.00 no
O4 C17 H17C 109.00 no
H17A C17 H17B 109.00 no
H17A C17 H17C 109.00 no
H17B C17 H17C 109.00 no

loop_
_geom_bond_atom_site_label_1
_geom_bond_atom_site_label_2
_geom_bond_distance
_geom_bond_publ_flag
O1 C5 1.372(2) yes
O1 C6 1.374(2) yes
O2 C9 1.196(3) yes
O3 C9 1.322(3) yes
O3 C10 1.449(4) yes
O4 C14 1.376(3) yes
O4 C17 1.409(6) yes
N1 N2 1.364(3) yes
N1 C1 1.347(3) yes
N2 C6 1.321(3) yes
N3 C5 1.344(3) yes
N4 C7 1.144(3) yes
N1 H1 0.88(4) no
N3 H3A 0.92(3) no
N3 H3B 0.81(4) no
C1 C8 1.494(3) no
C1 C2 1.387(3) no
C2 C3 1.504(3) no
C2 C6 1.379(3) no
C3 C4 1.533(3) no
C3 C11 1.526(3) no
C4 C5 1.359(4) no
C4 C7 1.423(3) no
C8 C9 1.495(3) no
C11 C16 1.381(3) no
C11 C12 1.370(4) no
C12 C13 1.394(4) no
C13 C14 1.365(5) no
C14 C15 1.370(4) no
C15 C16 1.380(4) no
C3 H3 0.9800 no
C8 H8A 0.9700 no
C8 H8B 0.9700 no
C10 H10A 0.9600 no
C10 H10B 0.9600 no
C10 H10C 0.9600 no
C12 H12 0.9300 no
C13 H13 0.9300 no
C15 H15 0.9300 no
C16 H16 0.9300 no
C17 H17A 0.9600 no
C17 H17B 0.9600 no
C17 H17C 0.9600 no

loop_
_geom_contact_atom_site_label_1
_geom_contact_atom_site_label_2
_geom_contact_distance
_geom_contact_site_symmetry_2
_geom_contact_publ_flag
O1 O1 3.063(2) 2_567 no
O2 N3 3.149(3) 1_665 no
O2 N1 2.768(3) . no
O3 C17 3.059(6) 2_766 no
O3 O4 3.222(3) 2_666 no
O4 C9 3.209(3) 2_666 no
O4 O3 3.222(3) 2_666 no
O4 C8 3.405(3) 2_666 no
O1 H3 2.8700 1_455 no
O2 H1 2.25(3) . no
O2 H10A 2.9000 . no
O2 H10C 2.3600 . no
O2 H3B 2.46(3) 1_665 no
O3 H17B 2.8200 2_766 no
O3 H17C 2.7800 2_766 no
N1 O2 2.768(3) . no
N1 N4 3.031(3) 1_565 no
N2 C4 3.407(3) 2_667 no
N2 N3 3.056(3) 2_567 no
N3 N2 3.056(3) 2_567 no
N3 O2 3.149(3) 1_445 no
N4 C9 3.389(4) 1_445 no
N4 N1 3.031(3) 1_545 no
N1 H17B 2.8500 2_666 no
N2 H3A 2.17(3) 2_567 no
N2 H8B 2.5900 1_455 no
N2 H3 2.9100 2_667 no
N3 H8B 2.9100 2_667 no
N4 H1 2.27(4) 1_545 no
C1 C16 3.584(3) . no
C1 C5 3.420(3) 2_667 no
C2 C6 3.528(3) 2_667 no
C3 C6 3.541(3) 2_667 no
C4 N2 3.407(3) 2_667 no
C5 C1 3.420(3) 2_667 no
C6 C2 3.528(3) 2_667 no
C6 C3 3.541(3) 2_667 no
C7 C10 3.500(5) 1_445 no
C8 O4 3.405(3) 2_666 no
C8 C11 3.479(3) . no
C9 N4 3.389(4) 1_665 no
C9 O4 3.209(3) 2_666 no
C10 C16 3.420(4) 1_665 no
C10 C15 3.538(4) 1_665 no
C10 C7 3.500(5) 1_665 no
C11 C8 3.479(3) . no
C15 C10 3.538(4) 1_445 no
C15 C15 3.549(4) 2_666 no
C16 C10 3.420(4) 1_445 no
C16 C1 3.584(3) . no
C17 O3 3.059(6) 2_766 no
C1 H17B 3.0400 2_666 no
C2 H16 2.7800 . no
C4 H10C 3.0100 1_445 no
C5 H12 3.0700 1_455 no
C6 H3 3.0000 2_667 no
C7 H3B 2.65(3) . no
C7 H10C 2.8100 1_445 no
C9 H1 2.79(3) . no
C10 H17C 2.9700 2_766 no
C11 H8A 2.8700 . no
C13 H17C 2.7600 . no
C13 H17A 2.7300 . no
C15 H10B 3.0800 1_445 no
C16 H10C 2.9300 1_445 no
C17 H13 2.5200 . no
H1 O2 2.25(3) . no
H1 N4 2.27(4) 1_565 no
H1 C9 2.79(3) . no
H3 O1 2.8700 1_655 no
H3 H12 2.3500 . no
H3 N2 2.9100 2_667 no
H3 C6 3.0000 2_667 no
H3A N2 2.17(3) 2_567 no
H3B O2 2.46(3) 1_445 no
H3B C7 2.65(3) . no
H8A C11 2.8700 . no
H8B N2 2.5900 1_655 no
H8B N3 2.9100 2_667 no
H10A O2 2.9000 . no
H10A H13 2.5200 1_565 no
H10B C15 3.0800 1_665 no
H10B H17C 2.3700 2_766 no
H10C O2 2.3600 . no
H10C C4 3.0100 1_665 no
H10C C7 2.8100 1_665 no
H10C C16 2.9300 1_665 no
H12 C5 3.0700 1_655 no
H12 H3 2.3500 . no
H13 C17 2.5200 . no
H13 H10A 2.5200 1_545 no
H13 H17A 2.3100 . no
H13 H17C 2.3100 . no
H15 H17A 2.5900 1_455 no
H16 C2 2.7800 . no
H17A C13 2.7300 . no
H17A H13 2.3100 . no
H17A H15 2.5900 1_655 no
H17B O3 2.8200 2_766 no
H17B N1 2.8500 2_666 no
H17B C1 3.0400 2_666 no
H17C C13 2.7600 . no
H17C H13 2.3100 . no
H17C O3 2.7800 2_766 no
H17C C10 2.9700 2_766 no
H17C H10B 2.3700 2_766 no

loop_
_geom_hbond_atom_site_label_D
_geom_hbond_atom_site_label_H
_geom_hbond_atom_site_label_A
_geom_hbond_site_symmetry_A
_geom_hbond_distance_DH
_geom_hbond_distance_HA
_geom_hbond_distance_DA
_geom_hbond_angle_DHA
_geom_hbond_publ_flag
N1 H1 O2 . 0.88(4) 2.25(3) 2.768(3) 118(3) yes
N1 H1 N4 1_565 0.88(4) 2.27(4) 3.031(3) 146(3) yes
N3 H3A N2 2_567 0.92(3) 2.17(3) 3.056(3) 160(2) yes
N3 H3B O2 1_445 0.81(4) 2.46(3) 3.149(3) 143(3) yes
C8 H8B N2 1_655 0.97 2.59 3.537(3) 167 yes

loop_
_geom_torsion_atom_site_label_1
_geom_torsion_atom_site_label_2
_geom_torsion_atom_site_label_3
_geom_torsion_atom_site_label_4
_geom_torsion
_geom_torsion_publ_flag
C5 O1 C6 N2 -179.9(2) no
C5 O1 C6 C2 1.2(3) no
C6 O1 C5 C4 0.7(3) no
C6 O1 C5 N3 179.34(19) no
C10 O3 C9 O2 -0.6(4) no
C10 O3 C9 C8 -178.8(3) no
C17 O4 C14 C13 -4.7(6) no
C17 O4 C14 C15 174.9(4) no
C1 N1 N2 C6 -0.1(2) no
N2 N1 C1 C2 -0.1(2) no
N2 N1 C1 C8 178.5(2) no
N1 N2 C6 C2 0.3(2) no
N1 N2 C6 O1 -178.65(18) no
C2 C1 C8 C9 165.6(2) no
C8 C1 C2 C3 0.5(4) no
C8 C1 C2 C6 -178.3(2) no
N1 C1 C2 C6 0.3(2) no
N1 C1 C8 C9 -12.7(3) no
N1 C1 C2 C3 179.0(2) no
C3 C2 C6 N2 -179.3(2) no
C3 C2 C6 O1 -0.4(3) no
C6 C2 C3 C11 121.8(2) no
C1 C2 C6 O1 178.5(2) no
C1 C2 C3 C11 -56.8(3) no
C1 C2 C6 N2 -0.4(3) no
C1 C2 C3 C4 179.6(2) no
C6 C2 C3 C4 -1.9(3) no
C2 C3 C4 C7 -172.6(2) no
C4 C3 C11 C16 73.9(3) no
C2 C3 C11 C16 -45.8(3) no
C2 C3 C4 C5 3.8(3) no
C4 C3 C11 C12 -106.9(3) no
C2 C3 C11 C12 133.4(2) no
C11 C3 C4 C5 -120.0(2) no
C11 C3 C4 C7 63.6(3) no
C7 C4 C5 O1 172.9(2) no
C3 C4 C5 O1 -3.5(4) no
C7 C4 C5 N3 -5.6(4) no
C3 C4 C5 N3 178.0(2) no
C1 C8 C9 O3 -159.1(2) no
C1 C8 C9 O2 22.8(4) no
C3 C11 C16 C15 179.8(2) no
C3 C11 C12 C13 -178.9(3) no
C16 C11 C12 C13 0.4(5) no
C12 C11 C16 C15 0.6(4) no
C11 C12 C13 C14 -0.9(5) no
C12 C13 C14 O4 -179.9(3) no
C12 C13 C14 C15 0.4(5) no
O4 C14 C15 C16 -179.2(3) no
C13 C14 C15 C16 0.5(4) no
C14 C15 C16 C11 -1.0(4) no
